data_4304824
loop_
_publ_author_name
'Rashmi Bagai'
'Matthew R. Daniels'
'Khalil A. Abboud'
'George Christou'

_publ_section_title
;
Unusual Structural Types in Polynuclear Iron Chemistry from the Use
of N,N,N',N'-Tetrakis(2-hydroxyethyl)ethylenediamine (edteH4): Fe5, Fe6,
and Fe12 Clusters
;
_journal_name_full 'Inorganic Chemistry'
_journal_page_first 3318
_journal_page_last 3327
_journal_paper_doi 10.1021/ic7024022
_journal_volume 47
_journal_year 2008
_chemical_formula_sum 'C62 H116 Cl6 Fe6 N4 O26'
_chemical_formula_weight 1881.39
_chemical_name_systematic
; 
 ? 
;
_space_group_IT_number 15
_symmetry_cell_setting monoclinic
_symmetry_space_group_name_Hall '-C 2yc'
_symmetry_space_group_name_H-M 'C 1 2/c 1'
_atom_sites_solution_hydrogens geom
_atom_sites_solution_primary direct
_atom_sites_solution_secondary difmap
_audit_creation_method SHELXL-97
_audit_update_record
;
2007-08-03 # Formatted by publCIF
;
_cell_angle_alpha 90.00
_cell_angle_beta 94.783(3)
_cell_angle_gamma 90.00
_cell_formula_units_Z 4
_cell_length_a 14.211(2)
_cell_length_b 24.297(2)
_cell_length_c 25.676(3)
_cell_measurement_reflns_used 152
_cell_measurement_temperature 173(2)
_cell_measurement_theta_max 28.0
_cell_measurement_theta_min 2.0
_cell_volume 8834.7(18)
_computing_cell_refinement 'Bruker SMART v5.624 & SAINT 6.36a (Bruker 1998)'
_computing_data_collection 'Bruker SMART v5.624 (Bruker 1998)'
_computing_data_reduction 'Bruker SHELXTL v6.14 (Bruker 2000)'
_computing_molecular_graphics 'Bruker SHELXTL v6.14'
_computing_publication_material 'Bruker SHELXTL v6.14'
_computing_structure_refinement 'Bruker SHELXTL v6.14'
_computing_structure_solution 'Bruker SHELXTL v6.14'
_diffrn_ambient_temperature 173(2)
_diffrn_measured_fraction_theta_full 0.999
_diffrn_measured_fraction_theta_max 0.999
_diffrn_measurement_device_type 'SMART CCD area detector'
_diffrn_measurement_method '\w scans'
_diffrn_radiation_monochromator graphite
_diffrn_radiation_source 'fine-focus sealed tube'
_diffrn_radiation_type MoK\a
_diffrn_radiation_wavelength 0.71073
_diffrn_reflns_av_R_equivalents 0.1083
_diffrn_reflns_av_sigmaI/netI 0.1153
_diffrn_reflns_limit_h_max 14
_diffrn_reflns_limit_h_min -18
_diffrn_reflns_limit_k_max 31
_diffrn_reflns_limit_k_min -31
_diffrn_reflns_limit_l_max 33
_diffrn_reflns_limit_l_min -30
_diffrn_reflns_number 28479
_diffrn_reflns_theta_full 27.50
_diffrn_reflns_theta_max 27.50
_diffrn_reflns_theta_min 1.59
_diffrn_standards_decay_% 1
_diffrn_standards_number 0
_exptl_absorpt_coefficient_mu 1.210
_exptl_absorpt_correction_T_max 0.9645
_exptl_absorpt_correction_T_min 0.7324
_exptl_absorpt_correction_type integration
_exptl_absorpt_process_details 'based on measured indexed crystal faces, Bruker SHELXTL  v6.12 (Bruker 1998)'
_exptl_crystal_colour orange
_exptl_crystal_density_diffrn 1.414
_exptl_crystal_density_method 'not measured'
_exptl_crystal_description plates
_exptl_crystal_F_000 3928
_exptl_crystal_size_max 0.30
_exptl_crystal_size_mid 0.20
_exptl_crystal_size_min 0.03
_refine_diff_density_max 0.645
_refine_diff_density_min -0.609
_refine_diff_density_rms 0.099
_refine_ls_extinction_method none
_refine_ls_goodness_of_fit_ref 0.939
_refine_ls_hydrogen_treatment mixed
_refine_ls_matrix_type full
_refine_ls_number_parameters 481
_refine_ls_number_reflns 10159
_refine_ls_number_restraints 16
_refine_ls_restrained_S_all 0.939
_refine_ls_R_factor_all 0.1037
_refine_ls_R_factor_gt 0.0575
_refine_ls_shift/su_max 0.006
_refine_ls_shift/su_mean 0.000
_refine_ls_structure_factor_coef Fsqd
_refine_ls_weighting_details 'calc w=1/[\s^2^(Fo^2^)+(0.0712P)^2^] where P=(Fo^2^+2Fc^2^)/3'
_refine_ls_weighting_scheme calc
_refine_ls_wR_factor_gt 0.1364
_refine_ls_wR_factor_ref 0.1537
_reflns_number_gt 6037
_reflns_number_total 10159
_reflns_threshold_expression I>2\s(I)
_cod_data_source_file ic7024022-file003.cif
_cod_data_source_block rb93
_cod_depositor_comments
;
The following automatic conversions were performed:
'_symmetry_cell_setting' value 'Monoclinic' changed to 'monoclinic'
according to '/home/saulius/struct/CIF-dictionaries/cif_core.dic'
dictionary named 'cif_core.dic' version 2.4.1 from 2010-06-29.

Automatic conversion script
Id: cif_fix_enum 1527 2010-12-29 10:47:43Z saulius 
;
_cod_original_cell_volume 8835(2)
_cod_database_code 4304824

loop_
_symmetry_equiv_pos_as_xyz
'x, y, z'
'-x, y, -z+1/2'
'x+1/2, y+1/2, z'
'-x+1/2, y+1/2, -z+1/2'
'-x, -y, -z'
'x, -y, z-1/2'
'-x+1/2, -y+1/2, -z'
'x+1/2, -y+1/2, z-1/2'

loop_
_atom_site_label
_atom_site_type_symbol
_atom_site_fract_x
_atom_site_fract_y
_atom_site_fract_z
_atom_site_U_iso_or_equiv
_atom_site_adp_type
_atom_site_occupancy
_atom_site_symmetry_multiplicity
_atom_site_calc_flag
_atom_site_refinement_flags
_atom_site_disorder_assembly
_atom_site_disorder_group
Fe1 Fe 0.19807(4) 0.12088(2) 0.10799(2) 0.02593(15) Uani 1 1 d . . .
Fe2 Fe 0.15268(4) 0.14095(2) -0.00607(2) 0.02368(15) Uani 1 1 d . . .
Fe3 Fe 0.28875(4) 0.23397(2) 0.05737(2) 0.02256(15) Uani 1 1 d . . .
O1 O 0.0553(2) 0.12943(11) 0.10679(11) 0.0329(7) Uani 1 1 d . . .
O2 O 0.02158(19) 0.14339(11) 0.02163(10) 0.0304(6) Uani 1 1 d . . .
O3 O 0.18481(19) 0.07507(10) 0.04068(9) 0.0274(6) Uani 1 1 d . . .
O4 O 0.12136(18) 0.20104(10) -0.05576(10) 0.0264(6) Uani 1 1 d . . .
O5 O 0.0112(3) -0.01362(15) -0.12748(15) 0.0676(12) Uani 1 1 d . . .
H5 H -0.025(3) -0.0433(19) -0.1402(18) 0.050(14) Uiso 1 1 d . . .
O6 O 0.1836(2) 0.06231(11) 0.15903(11) 0.0370(7) Uani 1 1 d . . .
O7 O 0.2816(3) -0.00602(14) 0.14901(14) 0.0665(11) Uani 1 1 d . . .
O8 O 0.2155(2) 0.17761(11) 0.16583(10) 0.0355(7) Uani 1 1 d . . .
O9 O 0.26509(19) 0.25612(10) 0.13181(10) 0.0298(6) Uani 1 1 d . . .
O10 O 0.3400(2) 0.11075(11) 0.11575(11) 0.0337(7) Uani 1 1 d . . .
O11 O 0.40183(18) 0.18721(11) 0.08406(10) 0.0309(6) Uani 1 1 d . . .
O12 O 0.19865(17) 0.17845(10) 0.05616(9) 0.0233(6) Uani 1 1 d . . .
O13 O 0.29993(18) 0.21246(10) -0.01837(9) 0.0254(6) Uani 1 1 d . . .
N1 N 0.2694(2) 0.09853(13) -0.04746(12) 0.0270(7) Uani 1 1 d . . .
N2 N 0.0682(2) 0.09784(13) -0.07200(12) 0.0289(8) Uani 1 1 d . . .
C1 C -0.0005(3) 0.14240(16) 0.06816(16) 0.0291(9) Uani 1 1 d . . .
C2 C -0.1010(3) 0.1571(2) 0.07696(18) 0.0436(12) Uani 1 1 d . . .
C3 C -0.1276(5) 0.2099(3) 0.0481(4) 0.120(3) Uani 1 1 d . . .
H3A H -0.0887 0.2401 0.0631 0.180 Uiso 1 1 calc R . .
H3B H -0.1944 0.2180 0.0514 0.180 Uiso 1 1 calc R . .
H3C H -0.1171 0.2056 0.0111 0.180 Uiso 1 1 calc R . .
C4 C -0.1154(4) 0.1617(4) 0.1336(2) 0.103(3) Uani 1 1 d . . .
H4A H -0.0745 0.1907 0.1494 0.155 Uiso 1 1 calc R . .
H4B H -0.0997 0.1265 0.1509 0.155 Uiso 1 1 calc R . .
H4C H -0.1815 0.1708 0.1377 0.155 Uiso 1 1 calc R . .
C5 C -0.1649(4) 0.1125(3) 0.0515(3) 0.103(3) Uani 1 1 d . . .
H5A H -0.1515 0.0774 0.0693 0.154 Uiso 1 1 calc R . .
H5B H -0.1532 0.1090 0.0146 0.154 Uiso 1 1 calc R . .
H5C H -0.2311 0.1225 0.0543 0.154 Uiso 1 1 calc R . .
C6 C 0.2560(3) 0.03714(16) 0.02796(15) 0.0319(9) Uani 1 1 d . . .
H6A H 0.2266 0.0052 0.0091 0.038 Uiso 1 1 calc R . .
H6B H 0.2912 0.0236 0.0603 0.038 Uiso 1 1 calc R . .
C7 C 0.3234(3) 0.06611(16) -0.00623(16) 0.0321(10) Uani 1 1 d . . .
H7A H 0.3658 0.0908 0.0156 0.038 Uiso 1 1 calc R . .
H7B H 0.3628 0.0385 -0.0226 0.038 Uiso 1 1 calc R . .
C8 C 0.0441(3) 0.19571(17) -0.09443(16) 0.0364(10) Uani 1 1 d . . .
H8A H 0.0666 0.2006 -0.1296 0.044 Uiso 1 1 calc R . .
H8B H -0.0032 0.2247 -0.0893 0.044 Uiso 1 1 calc R . .
C9 C -0.0015(3) 0.13925(17) -0.09081(16) 0.0358(10) Uani 1 1 d . . .
H9A H -0.0523 0.1411 -0.0667 0.043 Uiso 1 1 calc R . .
H9B H -0.0305 0.1283 -0.1257 0.043 Uiso 1 1 calc R . .
C10 C 0.2235(3) 0.06109(16) -0.08789(15) 0.0338(10) Uani 1 1 d . . .
H10A H 0.2083 0.0256 -0.0715 0.041 Uiso 1 1 calc R . .
H10B H 0.2676 0.0536 -0.1149 0.041 Uiso 1 1 calc R . .
C11 C 0.1345(3) 0.08654(17) -0.11289(15) 0.0337(10) Uani 1 1 d . . .
H11A H 0.1497 0.1213 -0.1305 0.040 Uiso 1 1 calc R . .
H11B H 0.1045 0.0612 -0.1395 0.040 Uiso 1 1 calc R . .
C12 C 0.3325(3) 0.13693(16) -0.07377(15) 0.0290(9) Uani 1 1 d . . .
H12A H 0.2963 0.1528 -0.1048 0.035 Uiso 1 1 calc R . .
H12B H 0.3852 0.1154 -0.0863 0.035 Uiso 1 1 calc R . .
C13 C 0.0231(3) 0.04666(17) -0.05428(16) 0.0380(11) Uani 1 1 d . . .
H13A H -0.0121 0.0563 -0.0239 0.046 Uiso 1 1 calc R . .
H13B H 0.0742 0.0211 -0.0416 0.046 Uiso 1 1 calc R . .
C14 C -0.0428(3) 0.01578(19) -0.09223(18) 0.0436(12) Uani 1 1 d . . .
H14A H -0.0812 -0.0103 -0.0732 0.052 Uiso 1 1 calc R . .
H14B H -0.0860 0.0418 -0.1119 0.052 Uiso 1 1 calc R . .
C15 C 0.2321(4) 0.02122(18) 0.17597(17) 0.0421(12) Uani 1 1 d . A .
C16 C 0.2233(5) 0.0045(2) 0.23308(19) 0.0615(16) Uani 1 1 d . . .
C17 C 0.1948(8) 0.0507(4) 0.2660(4) 0.095(3) Uiso 0.732(10) 1 d P A 1
H17A H 0.2505 0.0726 0.2777 0.142 Uiso 0.732(10) 1 calc PR A 1
H17B H 0.1659 0.0361 0.2965 0.142 Uiso 0.732(10) 1 calc PR A 1
H17C H 0.1491 0.0740 0.2456 0.142 Uiso 0.732(10) 1 calc PR A 1
C18 C 0.1519(6) -0.0437(3) 0.2322(3) 0.074(3) Uiso 0.732(10) 1 d P A 1
H18A H 0.1850 -0.0785 0.2277 0.111 Uiso 0.732(10) 1 calc PR A 1
H18B H 0.1034 -0.0385 0.2032 0.111 Uiso 0.732(10) 1 calc PR A 1
H18C H 0.1220 -0.0445 0.2653 0.111 Uiso 0.732(10) 1 calc PR A 1
C19 C 0.3232(6) -0.0207(4) 0.2556(3) 0.073(3) Uiso 0.732(10) 1 d P A 1
H19A H 0.3744 -0.0016 0.2397 0.109 Uiso 0.732(10) 1 calc PR A 1
H19B H 0.3252 -0.0600 0.2474 0.109 Uiso 0.732(10) 1 calc PR A 1
H19C H 0.3309 -0.0157 0.2936 0.109 Uiso 0.732(10) 1 calc PR A 1
C17' C 0.106(2) 0.0094(13) 0.2415(12) 0.110(12) Uiso 0.268(10) 1 d P A 2
H17D H 0.0730 -0.0222 0.2249 0.165 Uiso 0.268(10) 1 calc PR A 2
H17E H 0.0812 0.0435 0.2254 0.165 Uiso 0.268(10) 1 calc PR A 2
H17F H 0.0975 0.0097 0.2789 0.165 Uiso 0.268(10) 1 calc PR A 2
C18' C 0.268(3) -0.0428(18) 0.2509(17) 0.181(19) Uiso 0.268(10) 1 d P A 2
H18D H 0.3349 -0.0407 0.2453 0.271 Uiso 0.268(10) 1 calc PR A 2
H18E H 0.2392 -0.0745 0.2319 0.271 Uiso 0.268(10) 1 calc PR A 2
H18F H 0.2603 -0.0470 0.2883 0.271 Uiso 0.268(10) 1 calc PR A 2
C19' C 0.254(2) 0.0564(10) 0.2662(9) 0.074(7) Uiso 0.268(10) 1 d P A 2
H19D H 0.3219 0.0619 0.2658 0.110 Uiso 0.268(10) 1 calc PR A 2
H19E H 0.2379 0.0511 0.3023 0.110 Uiso 0.268(10) 1 calc PR A 2
H19F H 0.2203 0.0888 0.2513 0.110 Uiso 0.268(10) 1 calc PR A 2
C20 C 0.2354(3) 0.22797(16) 0.16825(15) 0.0284(9) Uani 1 1 d . B .
C21 C 0.2236(4) 0.25607(17) 0.22055(16) 0.0407(11) Uani 1 1 d . . .
C22 C 0.3026(11) 0.2367(7) 0.2577(6) 0.065(5) Uiso 0.42(2) 1 d PD B 5
H22A H 0.2814 0.2054 0.2778 0.098 Uiso 0.42(2) 1 calc PR B 5
H22B H 0.3228 0.2667 0.2816 0.098 Uiso 0.42(2) 1 calc PR B 5
H22C H 0.3557 0.2253 0.2381 0.098 Uiso 0.42(2) 1 calc PR B 5
C23 C 0.2237(11) 0.3189(4) 0.2163(4) 0.030(3) Uiso 0.42(2) 1 d PD B 5
H23A H 0.1595 0.3318 0.2060 0.044 Uiso 0.42(2) 1 calc PR B 5
H23B H 0.2659 0.3302 0.1899 0.044 Uiso 0.42(2) 1 calc PR B 5
H23C H 0.2457 0.3349 0.2502 0.044 Uiso 0.42(2) 1 calc PR B 5
C24 C 0.1282(9) 0.2381(6) 0.2389(6) 0.049(4) Uiso 0.42(2) 1 d PD B 5
H24A H 0.0854 0.2277 0.2086 0.074 Uiso 0.42(2) 1 calc PR B 5
H24B H 0.1005 0.2686 0.2575 0.074 Uiso 0.42(2) 1 calc PR B 5
H24C H 0.1377 0.2064 0.2625 0.074 Uiso 0.42(2) 1 calc PR B 5
C22' C 0.3388(14) 0.2840(10) 0.2361(10) 0.077(9) Uiso 0.241(9) 1 d PD B 6
H22D H 0.3865 0.2573 0.2270 0.115 Uiso 0.241(9) 1 calc PR B 6
H22E H 0.3476 0.2920 0.2736 0.115 Uiso 0.241(9) 1 calc PR B 6
H22F H 0.3457 0.3181 0.2163 0.115 Uiso 0.241(9) 1 calc PR B 6
C23' C 0.1685(16) 0.3014(11) 0.2119(11) 0.100(11) Uiso 0.241(9) 1 d PD B 6
H23D H 0.1029 0.2900 0.2032 0.150 Uiso 0.241(9) 1 calc PR B 6
H23E H 0.1906 0.3226 0.1828 0.150 Uiso 0.241(9) 1 calc PR B 6
H23F H 0.1722 0.3243 0.2434 0.150 Uiso 0.241(9) 1 calc PR B 6
C24' C 0.2182(18) 0.2188(8) 0.2641(10) 0.073(8) Uiso 0.241(9) 1 d PD B 6
H24D H 0.1545 0.2033 0.2633 0.110 Uiso 0.241(9) 1 calc PR B 6
H24E H 0.2324 0.2389 0.2969 0.110 Uiso 0.241(9) 1 calc PR B 6
H24F H 0.2641 0.1890 0.2616 0.110 Uiso 0.241(9) 1 calc PR B 6
C22" C 0.2697(16) 0.3134(6) 0.2217(5) 0.041(5) Uiso 0.36(2) 1 d P B 7
H22G H 0.2224 0.3410 0.2099 0.062 Uiso 0.36(2) 1 calc PR B 7
H22H H 0.3212 0.3138 0.1986 0.062 Uiso 0.36(2) 1 calc PR B 7
H22I H 0.2950 0.3220 0.2575 0.062 Uiso 0.36(2) 1 calc PR B 7
C23" C 0.1131(12) 0.2537(8) 0.2271(8) 0.054(5) Uiso 0.36(2) 1 d P B 7
H23G H 0.0862 0.2206 0.2100 0.081 Uiso 0.36(2) 1 calc PR B 7
H23H H 0.0825 0.2864 0.2110 0.081 Uiso 0.36(2) 1 calc PR B 7
H23I H 0.1027 0.2527 0.2643 0.081 Uiso 0.36(2) 1 calc PR B 7
C24" C 0.2783(13) 0.2222(7) 0.2640(6) 0.036(4) Uiso 0.36(2) 1 d P B 7
H24G H 0.2361 0.1948 0.2776 0.054 Uiso 0.36(2) 1 calc PR B 7
H24H H 0.3022 0.2468 0.2923 0.054 Uiso 0.36(2) 1 calc PR B 7
H24I H 0.3315 0.2034 0.2496 0.054 Uiso 0.36(2) 1 calc PR B 7
C25 C 0.4084(3) 0.14109(17) 0.10633(15) 0.0288(9) Uani 1 1 d . C .
C26 C 0.5059(3) 0.11910(19) 0.12528(18) 0.0419(11) Uani 1 1 d . . .
C27 C 0.5102(7) 0.1144(5) 0.1836(4) 0.061(3) Uiso 0.599(18) 1 d P C 3
H27A H 0.5021 0.0759 0.1934 0.091 Uiso 0.599(18) 1 calc PR C 3
H27B H 0.4597 0.1367 0.1968 0.091 Uiso 0.599(18) 1 calc PR C 3
H27C H 0.5715 0.1278 0.1988 0.091 Uiso 0.599(18) 1 calc PR C 3
C28 C 0.5856(7) 0.1618(5) 0.1138(5) 0.059(3) Uiso 0.599(18) 1 d P C 3
H28A H 0.6004 0.1582 0.0774 0.088 Uiso 0.599(18) 1 calc PR C 3
H28B H 0.6424 0.1544 0.1371 0.088 Uiso 0.599(18) 1 calc PR C 3
H28C H 0.5633 0.1992 0.1199 0.088 Uiso 0.599(18) 1 calc PR C 3
C29 C 0.5245(8) 0.0652(4) 0.0990(5) 0.066(3) Uiso 0.599(18) 1 d P C 3
H29A H 0.5043 0.0679 0.0616 0.099 Uiso 0.599(18) 1 calc PR C 3
H29B H 0.4892 0.0358 0.1148 0.099 Uiso 0.599(18) 1 calc PR C 3
H29C H 0.5922 0.0569 0.1035 0.099 Uiso 0.599(18) 1 calc PR C 3
C27' C 0.5215(13) 0.1442(10) 0.1828(7) 0.083(6) Uiso 0.401(18) 1 d P C 4
H27D H 0.4781 0.1264 0.2054 0.125 Uiso 0.401(18) 1 calc PR C 4
H27E H 0.5092 0.1838 0.1816 0.125 Uiso 0.401(18) 1 calc PR C 4
H27F H 0.5868 0.1376 0.1969 0.125 Uiso 0.401(18) 1 calc PR C 4
C28' C 0.5783(13) 0.1408(9) 0.0931(8) 0.080(6) Uiso 0.401(18) 1 d P C 4
H28D H 0.5701 0.1244 0.0581 0.121 Uiso 0.401(18) 1 calc PR C 4
H28E H 0.6411 0.1317 0.1094 0.121 Uiso 0.401(18) 1 calc PR C 4
H28F H 0.5719 0.1809 0.0902 0.121 Uiso 0.401(18) 1 calc PR C 4
C29' C 0.5060(12) 0.0571(6) 0.1273(9) 0.075(6) Uiso 0.401(18) 1 d P C 4
H29D H 0.4981 0.0424 0.0916 0.113 Uiso 0.401(18) 1 calc PR C 4
H29E H 0.4539 0.0444 0.1469 0.113 Uiso 0.401(18) 1 calc PR C 4
H29F H 0.5661 0.0441 0.1445 0.113 Uiso 0.401(18) 1 calc PR C 4
C30 C 0.3736(3) 0.18361(16) -0.04039(15) 0.0281(9) Uani 1 1 d . . .
H30A H 0.4184 0.1689 -0.0122 0.034 Uiso 1 1 calc R . .
H30B H 0.4086 0.2090 -0.0620 0.034 Uiso 1 1 calc R . .
C31 C 0.3578(4) -0.1117(3) 0.1156(2) 0.0678(16) Uani 1 1 d . . .
H31A H 0.3385 -0.0754 0.1296 0.081 Uiso 1 1 calc R . .
Cl1 Cl 0.45020(13) -0.13816(10) 0.15651(8) 0.1101(7) Uani 1 1 d . . .
Cl2 Cl 0.26174(15) -0.15705(9) 0.11431(9) 0.1151(7) Uani 1 1 d . . .
Cl3 Cl 0.39446(14) -0.10209(9) 0.05256(7) 0.1033(7) Uani 1 1 d . . .

loop_
_atom_site_aniso_label
_atom_site_aniso_U_11
_atom_site_aniso_U_22
_atom_site_aniso_U_33
_atom_site_aniso_U_23
_atom_site_aniso_U_13
_atom_site_aniso_U_12
Fe1 0.0344(3) 0.0256(3) 0.0186(3) 0.0008(2) 0.0068(2) -0.0091(3)
Fe2 0.0271(3) 0.0264(3) 0.0181(3) -0.0013(2) 0.0059(2) -0.0075(2)
Fe3 0.0258(3) 0.0240(3) 0.0181(3) 0.0006(2) 0.0036(2) -0.0076(2)
O1 0.0358(17) 0.0362(16) 0.0286(16) -0.0015(13) 0.0141(13) -0.0081(13)
O2 0.0287(15) 0.0409(16) 0.0228(15) -0.0046(13) 0.0095(11) -0.0090(13)
O3 0.0369(17) 0.0277(14) 0.0191(14) -0.0024(11) 0.0104(11) -0.0052(12)
O4 0.0265(15) 0.0315(14) 0.0207(14) 0.0017(11) -0.0010(11) -0.0117(12)
O5 0.087(3) 0.060(2) 0.060(3) -0.024(2) 0.033(2) -0.042(2)
O6 0.0487(19) 0.0328(16) 0.0298(16) 0.0063(13) 0.0058(13) -0.0128(14)
O7 0.105(3) 0.051(2) 0.046(2) 0.0091(18) 0.017(2) 0.018(2)
O8 0.055(2) 0.0310(15) 0.0211(15) -0.0011(13) 0.0082(13) -0.0121(14)
O9 0.0431(17) 0.0285(14) 0.0185(14) -0.0014(12) 0.0069(12) -0.0102(13)
O10 0.0330(17) 0.0334(15) 0.0343(17) 0.0081(13) 0.0012(13) -0.0045(13)
O11 0.0292(16) 0.0348(15) 0.0287(15) 0.0048(13) 0.0028(12) -0.0066(13)
O12 0.0244(14) 0.0261(13) 0.0195(13) 0.0005(11) 0.0028(10) -0.0077(11)
O13 0.0281(15) 0.0291(14) 0.0197(14) -0.0005(11) 0.0054(11) 0.0002(12)
N1 0.034(2) 0.0280(17) 0.0204(17) 0.0013(14) 0.0090(14) -0.0058(15)
N2 0.032(2) 0.0319(18) 0.0232(18) -0.0025(15) 0.0056(14) -0.0132(15)
C1 0.029(2) 0.027(2) 0.033(2) -0.0078(19) 0.0112(18) -0.0119(18)
C2 0.030(3) 0.058(3) 0.044(3) -0.010(2) 0.014(2) -0.005(2)
C3 0.076(5) 0.112(6) 0.181(8) 0.036(6) 0.065(5) 0.052(5)
C4 0.052(4) 0.204(9) 0.058(4) -0.036(5) 0.031(3) 0.020(5)
C5 0.031(3) 0.138(6) 0.142(7) -0.068(6) 0.027(4) -0.025(4)
C6 0.044(3) 0.025(2) 0.027(2) -0.0002(18) 0.0077(18) -0.0041(19)
C7 0.038(3) 0.029(2) 0.031(2) -0.0006(18) 0.0106(18) 0.0068(19)
C8 0.037(3) 0.039(2) 0.032(2) 0.002(2) -0.0074(19) -0.017(2)
C9 0.036(2) 0.047(3) 0.024(2) -0.001(2) -0.0022(18) -0.018(2)
C10 0.054(3) 0.029(2) 0.020(2) -0.0062(17) 0.0159(19) -0.011(2)
C11 0.045(3) 0.036(2) 0.021(2) -0.0034(18) 0.0074(18) -0.019(2)
C12 0.032(2) 0.031(2) 0.027(2) -0.0026(18) 0.0138(17) -0.0060(18)
C13 0.046(3) 0.041(2) 0.029(2) -0.002(2) 0.0127(19) -0.019(2)
C14 0.053(3) 0.042(3) 0.037(3) -0.009(2) 0.011(2) -0.022(2)
C15 0.069(3) 0.028(2) 0.028(2) 0.004(2) 0.002(2) -0.012(2)
C16 0.108(5) 0.051(3) 0.026(3) 0.007(2) 0.006(3) -0.004(3)
C20 0.033(2) 0.032(2) 0.020(2) 0.0003(17) 0.0042(17) -0.0069(18)
C21 0.069(3) 0.032(2) 0.023(2) -0.0021(19) 0.012(2) -0.002(2)
C25 0.033(2) 0.033(2) 0.020(2) -0.0025(18) 0.0007(16) -0.0017(19)
C26 0.038(3) 0.051(3) 0.037(3) 0.007(2) 0.002(2) 0.004(2)
C30 0.024(2) 0.037(2) 0.025(2) 0.0017(18) 0.0093(16) -0.0015(18)
C31 0.062(4) 0.080(4) 0.063(4) -0.004(3) 0.018(3) 0.018(3)
Cl1 0.0708(12) 0.174(2) 0.0878(14) 0.0438(13) 0.0184(9) 0.0310(13)
Cl2 0.0850(14) 0.1206(17) 0.142(2) -0.0151(14) 0.0264(13) -0.0072(12)
Cl3 0.0951(14) 0.1502(17) 0.0678(11) 0.0230(12) 0.0260(9) 0.0464(13)

loop_
_atom_type_symbol
_atom_type_description
_atom_type_scat_dispersion_real
_atom_type_scat_dispersion_imag
_atom_type_scat_source
C C 0.0033 0.0016 'International Tables Vol C Tables 4.2.6.8 and 6.1.1.4'
H H 0.0000 0.0000 'International Tables Vol C Tables 4.2.6.8 and 6.1.1.4'
N N 0.0061 0.0033 'International Tables Vol C Tables 4.2.6.8 and 6.1.1.4'
O O 0.0106 0.0060 'International Tables Vol C Tables 4.2.6.8 and 6.1.1.4'
Cl Cl 0.1484 0.1585 'International Tables Vol C Tables 4.2.6.8 and 6.1.1.4'
Fe Fe 0.3463 0.8444 'International Tables Vol C Tables 4.2.6.8 and 6.1.1.4'

loop_
_geom_angle_atom_site_label_1
_geom_angle_atom_site_label_2
_geom_angle_atom_site_label_3
_geom_angle
_geom_angle_site_symmetry_1
_geom_angle_site_symmetry_3
_geom_angle_publ_flag
O12 Fe1 O6 174.19(12) . . ?
O12 Fe1 O10 95.42(11) . . ?
O6 Fe1 O10 90.31(12) . . ?
O12 Fe1 O8 90.29(11) . . ?
O6 Fe1 O8 90.98(11) . . ?
O10 Fe1 O8 87.18(12) . . ?
O12 Fe1 O1 88.69(11) . . ?
O6 Fe1 O1 85.64(12) . . ?
O10 Fe1 O1 175.10(11) . . ?
O8 Fe1 O1 90.13(12) . . ?
O12 Fe1 O3 79.50(10) . . ?
O6 Fe1 O3 99.34(11) . . ?
O10 Fe1 O3 92.17(11) . . ?
O8 Fe1 O3 169.66(10) . . ?
O1 Fe1 O3 91.21(11) . . ?
O12 Fe2 O4 103.43(10) . . ?
O12 Fe2 O3 80.60(10) . . ?
O4 Fe2 O3 175.79(10) . . ?
O12 Fe2 O2 87.32(11) . . ?
O4 Fe2 O2 92.32(11) . . ?
O3 Fe2 O2 89.07(11) . . ?
O12 Fe2 N2 167.59(11) . . ?
O4 Fe2 N2 77.28(11) . . ?
O3 Fe2 N2 99.06(11) . . ?
O2 Fe2 N2 80.27(11) . . ?
O12 Fe2 N1 113.16(11) . . ?
O4 Fe2 N1 99.61(11) . . ?
O3 Fe2 N1 77.49(11) . . ?
O2 Fe2 N1 152.77(11) . . ?
N2 Fe2 N1 78.65(12) . . ?
O12 Fe3 O13 93.38(11) . 7 ?
O12 Fe3 O13 84.61(10) . . ?
O13 Fe3 O13 77.68(11) 7 . ?
O12 Fe3 O4 175.12(11) . 7 ?
O13 Fe3 O4 81.75(10) 7 7 ?
O13 Fe3 O4 94.64(10) . 7 ?
O12 Fe3 O11 97.11(11) . . ?
O13 Fe3 O11 165.41(11) 7 . ?
O13 Fe3 O11 93.21(11) . . ?
O4 Fe3 O11 87.75(10) 7 . ?
O12 Fe3 O9 92.30(10) . . ?
O13 Fe3 O9 98.61(11) 7 . ?
O13 Fe3 O9 174.98(11) . . ?
O4 Fe3 O9 88.11(10) 7 . ?
O11 Fe3 O9 91.09(11) . . ?
C1 O1 Fe1 126.8(3) . . ?
C1 O2 Fe2 129.3(3) . . ?
C6 O3 Fe2 120.2(2) . . ?
C6 O3 Fe1 121.8(2) . . ?
Fe2 O3 Fe1 94.06(10) . . ?
C8 O4 Fe2 120.3(2) . . ?
C8 O4 Fe3 120.4(2) . 7 ?
Fe2 O4 Fe3 118.77(12) . 7 ?
C14 O5 H5 108(3) . . ?
C15 O6 Fe1 135.8(3) . . ?
C20 O8 Fe1 135.4(3) . . ?
C20 O9 Fe3 130.1(2) . . ?
C25 O10 Fe1 133.5(3) . . ?
C25 O11 Fe3 132.5(3) . . ?
Fe3 O12 Fe2 123.25(13) . . ?
Fe3 O12 Fe1 123.83(13) . . ?
Fe2 O12 Fe1 102.16(11) . . ?
C30 O13 Fe3 124.9(2) . 7 ?
C30 O13 Fe3 129.0(2) . . ?
Fe3 O13 Fe3 102.33(11) 7 . ?
C7 N1 C10 110.1(3) . . ?
C7 N1 C12 111.2(3) . . ?
C10 N1 C12 108.1(3) . . ?
C7 N1 Fe2 105.1(2) . . ?
C10 N1 Fe2 107.8(2) . . ?
C12 N1 Fe2 114.5(2) . . ?
C9 N2 C13 112.2(3) . . ?
C9 N2 C11 110.1(3) . . ?
C13 N2 C11 112.0(3) . . ?
C9 N2 Fe2 103.4(2) . . ?
C13 N2 Fe2 112.1(2) . . ?
C11 N2 Fe2 106.6(2) . . ?
O1 C1 O2 124.2(4) . . ?
O1 C1 C2 119.0(4) . . ?
O2 C1 C2 116.8(4) . . ?
C4 C2 C1 111.9(4) . . ?
C4 C2 C3 111.5(5) . . ?
C1 C2 C3 109.2(4) . . ?
C4 C2 C5 110.2(5) . . ?
C1 C2 C5 107.7(4) . . ?
C3 C2 C5 106.0(5) . . ?
C2 C3 H3A 109.5 . . ?
C2 C3 H3B 109.5 . . ?
H3A C3 H3B 109.5 . . ?
C2 C3 H3C 109.5 . . ?
H3A C3 H3C 109.5 . . ?
H3B C3 H3C 109.5 . . ?
C2 C4 H4A 109.5 . . ?
C2 C4 H4B 109.5 . . ?
H4A C4 H4B 109.5 . . ?
C2 C4 H4C 109.5 . . ?
H4A C4 H4C 109.5 . . ?
H4B C4 H4C 109.5 . . ?
C2 C5 H5A 109.5 . . ?
C2 C5 H5B 109.5 . . ?
H5A C5 H5B 109.5 . . ?
C2 C5 H5C 109.5 . . ?
H5A C5 H5C 109.5 . . ?
H5B C5 H5C 109.5 . . ?
O3 C6 C7 109.0(3) . . ?
O3 C6 H6A 109.9 . . ?
C7 C6 H6A 109.9 . . ?
O3 C6 H6B 109.9 . . ?
C7 C6 H6B 109.9 . . ?
H6A C6 H6B 108.3 . . ?
N1 C7 C6 110.2(3) . . ?
N1 C7 H7A 109.6 . . ?
C6 C7 H7A 109.6 . . ?
N1 C7 H7B 109.6 . . ?
C6 C7 H7B 109.6 . . ?
H7A C7 H7B 108.1 . . ?
O4 C8 C9 110.3(3) . . ?
O4 C8 H8A 109.6 . . ?
C9 C8 H8A 109.6 . . ?
O4 C8 H8B 109.6 . . ?
C9 C8 H8B 109.6 . . ?
H8A C8 H8B 108.1 . . ?
N2 C9 C8 111.0(3) . . ?
N2 C9 H9A 109.4 . . ?
C8 C9 H9A 109.4 . . ?
N2 C9 H9B 109.4 . . ?
C8 C9 H9B 109.4 . . ?
H9A C9 H9B 108.0 . . ?
N1 C10 C11 110.5(3) . . ?
N1 C10 H10A 109.5 . . ?
C11 C10 H10A 109.5 . . ?
N1 C10 H10B 109.5 . . ?
C11 C10 H10B 109.5 . . ?
H10A C10 H10B 108.1 . . ?
N2 C11 C10 109.5(3) . . ?
N2 C11 H11A 109.8 . . ?
C10 C11 H11A 109.8 . . ?
N2 C11 H11B 109.8 . . ?
C10 C11 H11B 109.8 . . ?
H11A C11 H11B 108.2 . . ?
N1 C12 C30 115.5(3) . . ?
N1 C12 H12A 108.4 . . ?
C30 C12 H12A 108.4 . . ?
N1 C12 H12B 108.4 . . ?
C30 C12 H12B 108.4 . . ?
H12A C12 H12B 107.5 . . ?
N2 C13 C14 118.8(4) . . ?
N2 C13 H13A 107.6 . . ?
C14 C13 H13A 107.6 . . ?
N2 C13 H13B 107.6 . . ?
C14 C13 H13B 107.6 . . ?
H13A C13 H13B 107.0 . . ?
O5 C14 C13 108.9(4) . . ?
O5 C14 H14A 109.9 . . ?
C13 C14 H14A 109.9 . . ?
O5 C14 H14B 109.9 . . ?
C13 C14 H14B 109.9 . . ?
H14A C14 H14B 108.3 . . ?
O7 C15 O6 123.6(4) . . ?
O7 C15 C16 119.6(4) . . ?
O6 C15 C16 116.7(5) . . ?
C18' C16 C17 126(2) . . ?
C18' C16 C15 118(2) . . ?
C17 C16 C15 113.0(6) . . ?
C18' C16 C18 70(2) . . ?
C17 C16 C18 111.7(7) . . ?
C15 C16 C18 107.0(5) . . ?
C18' C16 C19' 113(2) . . ?
C17 C16 C19' 32.2(10) . . ?
C15 C16 C19' 105.3(10) . . ?
C18 C16 C19' 140.3(11) . . ?
C18' C16 C19 36(2) . . ?
C17 C16 C19 111.0(6) . . ?
C15 C16 C19 107.7(5) . . ?
C18 C16 C19 106.1(5) . . ?
C19' C16 C19 85.2(10) . . ?
C18' C16 C17' 116(2) . . ?
C17 C16 C17' 63.7(10) . . ?
C15 C16 C17' 105.1(11) . . ?
C18 C16 C17' 53.6(10) . . ?
C19' C16 C17' 95.9(14) . . ?
C19 C16 C17' 145.6(11) . . ?
C16 C17 H17A 109.5 . . ?
C16 C17 H17B 109.5 . . ?
H17A C17 H17B 109.5 . . ?
C16 C17 H17C 109.5 . . ?
H17A C17 H17C 109.5 . . ?
H17B C17 H17C 109.5 . . ?
C16 C18 H18A 109.5 . . ?
C16 C18 H18B 109.5 . . ?
H18A C18 H18B 109.5 . . ?
C16 C18 H18C 109.5 . . ?
H18A C18 H18C 109.5 . . ?
H18B C18 H18C 109.5 . . ?
C16 C19 H19A 109.5 . . ?
C16 C19 H19B 109.5 . . ?
H19A C19 H19B 109.5 . . ?
C16 C19 H19C 109.5 . . ?
H19A C19 H19C 109.5 . . ?
H19B C19 H19C 109.5 . . ?
C16 C17' H17D 109.5 . . ?
C16 C17' H17E 109.5 . . ?
H17D C17' H17E 109.5 . . ?
C16 C17' H17F 109.5 . . ?
H17D C17' H17F 109.5 . . ?
H17E C17' H17F 109.5 . . ?
C16 C18' H18D 109.5 . . ?
C16 C18' H18E 109.5 . . ?
H18D C18' H18E 109.5 . . ?
C16 C18' H18F 109.5 . . ?
H18D C18' H18F 109.5 . . ?
H18E C18' H18F 109.5 . . ?
C16 C19' H19D 109.5 . . ?
C16 C19' H19E 109.5 . . ?
H19D C19' H19E 109.5 . . ?
C16 C19' H19F 109.5 . . ?
H19D C19' H19F 109.5 . . ?
H19E C19' H19F 109.5 . . ?
O8 C20 O9 125.5(4) . . ?
O8 C20 C21 115.9(3) . . ?
O9 C20 C21 118.6(3) . . ?
C23' C21 C24' 124.6(14) . . ?
C23' C21 C22 139.0(14) . . ?
C24' C21 C22 52.6(12) . . ?
C23' C21 C20 108.8(13) . . ?
C24' C21 C20 114.6(11) . . ?
C22 C21 C20 106.8(7) . . ?
C23' C21 C23 35.3(12) . . ?
C24' C21 C23 132.9(11) . . ?
C22 C21 C23 110.9(6) . . ?
C20 C21 C23 112.4(5) . . ?
C23' C21 C24 76.7(13) . . ?
C24' C21 C24 58.6(12) . . ?
C22 C21 C24 110.6(6) . . ?
C20 C21 C24 107.9(6) . . ?
C23 C21 C24 108.2(6) . . ?
C23' C21 C22" 60.5(14) . . ?
C24' C21 C22" 127.0(12) . . ?
C22 C21 C22" 88.6(7) . . ?
C20 C21 C22" 110.1(6) . . ?
C23 C21 C22" 25.2(6) . . ?
C24 C21 C22" 129.6(8) . . ?
C23' C21 C24" 143.1(14) . . ?
C24' C21 C24" 33.2(10) . . ?
C22 C21 C24" 20.0(8) . . ?
C20 C21 C24" 108.1(6) . . ?
C23 C21 C24" 125.5(7) . . ?
C24 C21 C24" 91.7(8) . . ?
C22" C21 C24" 106.3(9) . . ?
C23' C21 C23" 59.1(14) . . ?
C24' C21 C23" 77.3(13) . . ?
C22 C21 C23" 128.2(9) . . ?
C20 C21 C23" 105.0(7) . . ?
C23 C21 C23" 92.9(8) . . ?
C24 C21 C23" 19.1(8) . . ?
C22" C21 C23" 116.9(9) . . ?
C24" C21 C23" 110.2(9) . . ?
C23' C21 C22' 103.5(11) . . ?
C24' C21 C22' 99.9(10) . . ?
C22 C21 C22' 49.3(10) . . ?
C20 C21 C22' 101.6(9) . . ?
C23 C21 C22' 68.3(10) . . ?
C24 C21 C22' 148.8(10) . . ?
C22" C21 C22' 43.2(11) . . ?
C24" C21 C22' 69.1(10) . . ?
C23" C21 C22' 151.9(11) . . ?
C21 C22 H22A 109.5 . . ?
C21 C22 H22B 109.5 . . ?
H22A C22 H22B 109.5 . . ?
C21 C22 H22C 109.5 . . ?
H22A C22 H22C 109.5 . . ?
H22B C22 H22C 109.5 . . ?
C21 C23 H23A 109.5 . . ?
C21 C23 H23B 109.5 . . ?
H23A C23 H23B 109.5 . . ?
C21 C23 H23C 109.5 . . ?
H23A C23 H23C 109.5 . . ?
H23B C23 H23C 109.5 . . ?
C21 C24 H24A 109.5 . . ?
C21 C24 H24B 109.5 . . ?
H24A C24 H24B 109.5 . . ?
C21 C24 H24C 109.5 . . ?
H24A C24 H24C 109.5 . . ?
H24B C24 H24C 109.5 . . ?
C21 C22' H22D 109.5 . . ?
C21 C22' H22E 109.5 . . ?
H22D C22' H22E 109.5 . . ?
C21 C22' H22F 109.5 . . ?
H22D C22' H22F 109.5 . . ?
H22E C22' H22F 109.5 . . ?
C21 C23' H23D 109.5 . . ?
C21 C23' H23E 109.5 . . ?
H23D C23' H23E 109.5 . . ?
C21 C23' H23F 109.5 . . ?
H23D C23' H23F 109.5 . . ?
H23E C23' H23F 109.5 . . ?
C21 C24' H24D 109.5 . . ?
C21 C24' H24E 109.5 . . ?
H24D C24' H24E 109.5 . . ?
C21 C24' H24F 109.5 . . ?
H24D C24' H24F 109.5 . . ?
H24E C24' H24F 109.5 . . ?
C21 C22" H22G 109.5 . . ?
C21 C22" H22H 109.5 . . ?
H22G C22" H22H 109.5 . . ?
C21 C22" H22I 109.5 . . ?
H22G C22" H22I 109.5 . . ?
H22H C22" H22I 109.5 . . ?
C21 C23" H23G 109.5 . . ?
C21 C23" H23H 109.5 . . ?
H23G C23" H23H 109.5 . . ?
C21 C23" H23I 109.5 . . ?
H23G C23" H23I 109.5 . . ?
H23H C23" H23I 109.5 . . ?
C21 C24" H24G 109.5 . . ?
C21 C24" H24H 109.5 . . ?
H24G C24" H24H 109.5 . . ?
C21 C24" H24I 109.5 . . ?
H24G C24" H24I 109.5 . . ?
H24H C24" H24I 109.5 . . ?
O11 C25 O10 125.4(4) . . ?
O11 C25 C26 119.2(4) . . ?
O10 C25 C26 115.4(4) . . ?
C28' C26 C27 128.1(9) . . ?
C28' C26 C29 84.4(9) . . ?
C27 C26 C29 112.9(6) . . ?
C28' C26 C29' 112.3(10) . . ?
C27 C26 C29' 83.8(8) . . ?
C29 C26 C29' 31.4(7) . . ?
C28' C26 C25 110.7(8) . . ?
C27 C26 C25 107.8(5) . . ?
C29 C26 C25 110.5(5) . . ?
C29' C26 C25 111.0(7) . . ?
C28' C26 C28 27.7(8) . . ?
C27 C26 C28 105.4(6) . . ?
C29 C26 C28 109.4(6) . . ?
C29' C26 C28 131.5(8) . . ?
C25 C26 C28 110.9(5) . . ?
C28' C26 C27' 109.5(11) . . ?
C27 C26 C27' 27.4(7) . . ?
C29 C26 C27' 136.9(9) . . ?
C29' C26 C27' 110.5(10) . . ?
C25 C26 C27' 102.3(7) . . ?
C28 C26 C27' 82.8(8) . . ?
C26 C27 H27A 109.5 . . ?
C26 C27 H27B 109.5 . . ?
H27A C27 H27B 109.5 . . ?
C26 C27 H27C 109.5 . . ?
H27A C27 H27C 109.5 . . ?
H27B C27 H27C 109.5 . . ?
C26 C28 H28A 109.5 . . ?
C26 C28 H28B 109.5 . . ?
H28A C28 H28B 109.5 . . ?
C26 C28 H28C 109.5 . . ?
H28A C28 H28C 109.5 . . ?
H28B C28 H28C 109.5 . . ?
C26 C29 H29A 109.5 . . ?
C26 C29 H29B 109.5 . . ?
H29A C29 H29B 109.5 . . ?
C26 C29 H29C 109.5 . . ?
H29A C29 H29C 109.5 . . ?
H29B C29 H29C 109.5 . . ?
C26 C27' H27D 109.5 . . ?
C26 C27' H27E 109.5 . . ?
H27D C27' H27E 109.5 . . ?
C26 C27' H27F 109.5 . . ?
H27D C27' H27F 109.5 . . ?
H27E C27' H27F 109.5 . . ?
C26 C28' H28D 109.5 . . ?
C26 C28' H28E 109.5 . . ?
H28D C28' H28E 109.5 . . ?
C26 C28' H28F 109.5 . . ?
H28D C28' H28F 109.5 . . ?
H28E C28' H28F 109.5 . . ?
C26 C29' H29D 109.5 . . ?
C26 C29' H29E 109.5 . . ?
H29D C29' H29E 109.5 . . ?
C26 C29' H29F 109.5 . . ?
H29D C29' H29F 109.5 . . ?
H29E C29' H29F 109.5 . . ?
O13 C30 C12 109.6(3) . . ?
O13 C30 H30A 109.8 . . ?
C12 C30 H30A 109.8 . . ?
O13 C30 H30B 109.8 . . ?
C12 C30 H30B 109.8 . . ?
H30A C30 H30B 108.2 . . ?
Cl1 C31 Cl2 109.1(3) . . ?
Cl1 C31 Cl3 109.8(3) . . ?
Cl2 C31 Cl3 110.9(3) . . ?
Cl1 C31 H31A 109.0 . . ?
Cl2 C31 H31A 109.0 . . ?
Cl3 C31 H31A 109.0 . . ?

loop_
_geom_bond_atom_site_label_1
_geom_bond_atom_site_label_2
_geom_bond_distance
_geom_bond_site_symmetry_2
_geom_bond_publ_flag
Fe1 O12 1.931(2) . ?
Fe1 O6 1.957(3) . ?
Fe1 O10 2.025(3) . ?
Fe1 O8 2.026(3) . ?
Fe1 O1 2.037(3) . ?
Fe1 O3 2.051(2) . ?
Fe2 O12 1.907(2) . ?
Fe2 O4 1.965(3) . ?
Fe2 O3 2.030(3) . ?
Fe2 O2 2.050(3) . ?
Fe2 N2 2.251(3) . ?
Fe2 N1 2.289(3) . ?
Fe3 O12 1.858(2) . ?
Fe3 O13 2.019(3) 7 ?
Fe3 O13 2.033(2) . ?
Fe3 O4 2.034(2) 7 ?
Fe3 O11 2.039(3) . ?
Fe3 O9 2.040(3) . ?
O1 C1 1.257(5) . ?
O2 C1 1.261(5) . ?
O3 C6 1.427(5) . ?
O4 C8 1.424(5) . ?
O4 Fe3 2.034(2) 7 ?
O5 C14 1.425(6) . ?
O5 H5 0.93(5) . ?
O6 C15 1.270(5) . ?
O7 C15 1.222(6) . ?
O8 C20 1.256(4) . ?
O9 C20 1.260(4) . ?
O10 C25 1.260(5) . ?
O11 C25 1.258(5) . ?
O13 C30 1.416(4) . ?
O13 Fe3 2.019(3) 7 ?
N1 C7 1.481(5) . ?
N1 C10 1.489(5) . ?
N1 C12 1.494(5) . ?
N2 C9 1.465(5) . ?
N2 C13 1.487(5) . ?
N2 C11 1.494(5) . ?
C1 C2 1.508(6) . ?
C2 C4 1.488(7) . ?
C2 C3 1.512(8) . ?
C2 C5 1.526(7) . ?
C3 H3A 0.9800 . ?
C3 H3B 0.9800 . ?
C3 H3C 0.9800 . ?
C4 H4A 0.9800 . ?
C4 H4B 0.9800 . ?
C4 H4C 0.9800 . ?
C5 H5A 0.9800 . ?
C5 H5B 0.9800 . ?
C5 H5C 0.9800 . ?
C6 C7 1.524(5) . ?
C6 H6A 0.9900 . ?
C6 H6B 0.9900 . ?
C7 H7A 0.9900 . ?
C7 H7B 0.9900 . ?
C8 C9 1.523(5) . ?
C8 H8A 0.9900 . ?
C8 H8B 0.9900 . ?
C9 H9A 0.9900 . ?
C9 H9B 0.9900 . ?
C10 C11 1.502(6) . ?
C10 H10A 0.9900 . ?
C10 H10B 0.9900 . ?
C11 H11A 0.9900 . ?
C11 H11B 0.9900 . ?
C12 C30 1.509(5) . ?
C12 H12A 0.9900 . ?
C12 H12B 0.9900 . ?
C13 C14 1.496(6) . ?
C13 H13A 0.9900 . ?
C13 H13B 0.9900 . ?
C14 H14A 0.9900 . ?
C14 H14B 0.9900 . ?
C15 C16 1.537(6) . ?
C16 C18' 1.37(4) . ?
C16 C17 1.482(11) . ?
C16 C18 1.548(9) . ?
C16 C19' 1.56(2) . ?
C16 C19 1.608(10) . ?
C16 C17' 1.70(3) . ?
C17 H17A 0.9800 . ?
C17 H17B 0.9800 . ?
C17 H17C 0.9800 . ?
C18 H18A 0.9800 . ?
C18 H18B 0.9800 . ?
C18 H18C 0.9800 . ?
C19 H19A 0.9800 . ?
C19 H19B 0.9800 . ?
C19 H19C 0.9800 . ?
C17' H17D 0.9800 . ?
C17' H17E 0.9800 . ?
C17' H17F 0.9800 . ?
C18' H18D 0.9800 . ?
C18' H18E 0.9800 . ?
C18' H18F 0.9800 . ?
C19' H19D 0.9800 . ?
C19' H19E 0.9800 . ?
C19' H19F 0.9800 . ?
C20 C21 1.528(5) . ?
C21 C23' 1.36(2) . ?
C21 C24' 1.446(19) . ?
C21 C22 1.488(13) . ?
C21 C23 1.530(10) . ?
C21 C24 1.536(12) . ?
C21 C22" 1.540(14) . ?
C21 C24" 1.544(14) . ?
C21 C23" 1.594(17) . ?
C21 C22' 1.787(19) . ?
C22 H22A 0.9800 . ?
C22 H22B 0.9800 . ?
C22 H22C 0.9800 . ?
C23 H23A 0.9800 . ?
C23 H23B 0.9800 . ?
C23 H23C 0.9800 . ?
C24 H24A 0.9800 . ?
C24 H24B 0.9800 . ?
C24 H24C 0.9800 . ?
C22' H22D 0.9800 . ?
C22' H22E 0.9800 . ?
C22' H22F 0.9800 . ?
C23' H23D 0.9800 . ?
C23' H23E 0.9800 . ?
C23' H23F 0.9800 . ?
C24' H24D 0.9800 . ?
C24' H24E 0.9800 . ?
C24' H24F 0.9800 . ?
C22" H22G 0.9800 . ?
C22" H22H 0.9800 . ?
C22" H22I 0.9800 . ?
C23" H23G 0.9800 . ?
C23" H23H 0.9800 . ?
C23" H23I 0.9800 . ?
C24" H24G 0.9800 . ?
C24" H24H 0.9800 . ?
C24" H24I 0.9800 . ?
C25 C26 1.527(6) . ?
C26 C28' 1.470(18) . ?
C26 C27 1.498(11) . ?
C26 C29 1.506(11) . ?
C26 C29' 1.508(16) . ?
C26 C28 1.581(11) . ?
C26 C27' 1.597(18) . ?
C27 H27A 0.9800 . ?
C27 H27B 0.9800 . ?
C27 H27C 0.9800 . ?
C28 H28A 0.9800 . ?
C28 H28B 0.9800 . ?
C28 H28C 0.9800 . ?
C29 H29A 0.9800 . ?
C29 H29B 0.9800 . ?
C29 H29C 0.9800 . ?
C27' H27D 0.9800 . ?
C27' H27E 0.9800 . ?
C27' H27F 0.9800 . ?
C28' H28D 0.9800 . ?
C28' H28E 0.9800 . ?
C28' H28F 0.9800 . ?
C29' H29D 0.9800 . ?
C29' H29E 0.9800 . ?
C29' H29F 0.9800 . ?
C30 H30A 0.9900 . ?
C30 H30B 0.9900 . ?
C31 Cl1 1.735(6) . ?
C31 Cl2 1.752(6) . ?
C31 Cl3 1.757(6) . ?
C31 H31A 1.0000 . ?

loop_
_geom_hbond_atom_site_label_D
_geom_hbond_atom_site_label_H
_geom_hbond_atom_site_label_A
_geom_hbond_distance_DH
_geom_hbond_distance_HA
_geom_hbond_distance_DA
_geom_hbond_angle_DHA
_geom_hbond_site_symmetry_A
O5 H5 O1 0.93(5) 2.32(5) 3.029(4) 133(4) 5
O5 H5 O6 0.93(5) 2.31(5) 3.056(5) 137(4) 5
